data_7226209
loop_
_publ_author_name
'Gholivand, Khodayar'
'Farshadfar, Kaveh'
'Roe, S. Mark'
'Hosseini, Mahdieh'
'Gholami, Akram'

_publ_section_title
;
 Investigation of structure-directing interactions within
 copper(i)thiocyanate complexes through X-ray analyses and non-covalent
 interaction (NCI) theoretical approach
;
_journal_issue 37
_journal_name_full CrystEngComm
_journal_page_first 7104
_journal_paper_doi 10.1039/C6CE01339B
_journal_volume 18
_journal_year 2016
_chemical_formula_moiety 'C12 H9 Cu N4 O2 S'
_chemical_formula_sum 'C12 H9 Cu N4 O2 S'
_chemical_formula_weight 336.83
_chemical_name_common C2P
_space_group_crystal_system monoclinic
_space_group_IT_number 14
_space_group_name_Hall '-P 2ybc'
_space_group_name_H-M_alt 'P 1 21/c 1'
_symmetry_space_group_name_Hall '-P 2ybc'
_symmetry_space_group_name_H-M 'P 1 21/c 1'
_atom_sites_solution_hydrogens geom
_atom_sites_solution_primary direct
_audit_creation_date 2015-07-22
_audit_creation_method
;
Olex2 1.2
(compiled 2014.09.19 svn.r3010 for OlexSys, GUI svn.r4874)
;
_audit_update_record
;
2016-03-19 deposited with the CCDC.
2016-08-09 downloaded from the CCDC.
;
_cell_angle_alpha 90
_cell_angle_beta 94.374(4)
_cell_angle_gamma 90
_cell_formula_units_Z 4
_cell_length_a 15.7005(7)
_cell_length_b 8.0099(4)
_cell_length_c 10.3633(5)
_cell_measurement_reflns_used 2204
_cell_measurement_temperature 173.0
_cell_measurement_theta_max 70.6380
_cell_measurement_theta_min 5.6270
_cell_volume 1299.49(11)
_computing_cell_refinement
;
CrysAlisPro, Agilent Technologies,
Version 1.171.37.34i (release 04-08-2014 CrysAlis171 .NET)
(compiled Aug  4 2014,14:34:23)
;
_computing_data_collection
;
CrysAlisPro, Agilent Technologies,
Version 1.171.37.34i (release 04-08-2014 CrysAlis171 .NET)
(compiled Aug  4 2014,14:34:23)
;
_computing_data_reduction
;
CrysAlisPro, Agilent Technologies,
Version 1.171.37.34i (release 04-08-2014 CrysAlis171 .NET)
(compiled Aug  4 2014,14:34:23)
;
_computing_molecular_graphics 'Olex2 (Dolomanov et al., 2009)'
_computing_publication_material 'Olex2 (Dolomanov et al., 2009)'
_computing_structure_refinement 'ShelXL (Sheldrick, 2008)'
_computing_structure_solution 'ShelXT (Sheldrick, 2008)'
_diffrn_ambient_temperature 173.0
_diffrn_detector 'CCD plate'
_diffrn_detector_area_resol_mean 16.1033
_diffrn_detector_type Eos
_diffrn_measured_fraction_theta_full 0.998
_diffrn_measured_fraction_theta_max 0.988
_diffrn_measurement_details
;
  1 omega   12.00  103.00   1.0000    2.5000
omega____ theta____ kappa____ phi______ frames
    -       36.1263   77.0000  -60.0000 91

  2 omega   78.00  104.00   1.0000    2.5000
omega____ theta____ kappa____ phi______ frames
    -       36.1263   77.0000   30.0000 26

  3 omega  108.00  168.00   1.0000   10.0000
omega____ theta____ kappa____ phi______ frames
    -      107.0000   61.0000   60.0000 60

  4 omega   94.00  173.00   1.0000   10.0000
omega____ theta____ kappa____ phi______ frames
    -      107.0000    0.0000 -150.0000 79

  5 omega   49.00   77.00   1.0000   10.0000
omega____ theta____ kappa____ phi______ frames
    -      107.0000  -45.0000 -120.0000 28

  6 omega   42.00  135.00   1.0000   10.0000
omega____ theta____ kappa____ phi______ frames
    -      107.0000  -93.0000  -91.4984 93

  7 omega   45.00   77.00   1.0000   10.0000
omega____ theta____ kappa____ phi______ frames
    -      107.0000  -45.0000   60.0000 32

  8 omega   44.00   70.00   1.0000   10.0000
omega____ theta____ kappa____ phi______ frames
    -      107.0000  -45.0000  120.0000 26

  9 omega   43.00   77.00   1.0000   10.0000
omega____ theta____ kappa____ phi______ frames
    -      107.0000  -45.0000  150.0000 34

 10 omega   48.00  119.00   1.0000   10.0000
omega____ theta____ kappa____ phi______ frames
    -      107.0000  -90.0000  148.9646 71

 11 omega   42.00  108.00   1.0000   10.0000
omega____ theta____ kappa____ phi______ frames
    -      107.0000  -93.0000   67.3253 66

 12 omega   39.00   72.00   1.0000   10.0000
omega____ theta____ kappa____ phi______ frames
    -      107.0000  -45.0000  -60.0000 33

 13 omega   37.00   62.00   1.0000   10.0000
omega____ theta____ kappa____ phi______ frames
    -      107.0000  -30.0000  -90.0000 25

 14 omega   42.00   76.00   1.0000   10.0000
omega____ theta____ kappa____ phi______ frames
    -      107.0000  -45.0000  -30.0000 34

 15 omega   37.00   64.00   1.0000   10.0000
omega____ theta____ kappa____ phi______ frames
    -      107.0000  -30.0000   30.0000 27

 16 omega   38.00   65.00   1.0000   10.0000
omega____ theta____ kappa____ phi______ frames
    -      107.0000  -30.0000    0.0000 27

 17 omega   38.00   63.00   1.0000   10.0000
omega____ theta____ kappa____ phi______ frames
    -      107.0000  -30.0000   90.0000 25

 18 omega    9.00   75.00   1.0000    2.5000
omega____ theta____ kappa____ phi______ frames
    -       36.1263   77.0000   30.0000 66

 19 omega   35.00  108.00   1.0000    2.5000
omega____ theta____ kappa____ phi______ frames
    -       36.1263  178.0000 -150.0000 73

 20 omega   41.00   90.00   1.0000   10.0000
omega____ theta____ kappa____ phi______ frames
    -      107.0000    0.0000 -150.0000 49

 21 omega   37.00   69.00   1.0000   10.0000
omega____ theta____ kappa____ phi______ frames
    -      107.0000  -30.0000 -180.0000 32

 22 omega  -25.00   71.00   1.0000    2.5000
omega____ theta____ kappa____ phi______ frames
    -       36.1263  -99.0000 -150.0000 96
;
_diffrn_measurement_device 'four-circle diffractometer'
_diffrn_measurement_device_type 'Xcalibur, Eos, Gemini ultra'
_diffrn_measurement_method '\w scans'
_diffrn_orient_matrix_UB_11 -0.0384066000
_diffrn_orient_matrix_UB_12 -0.0122220000
_diffrn_orient_matrix_UB_13 0.1320530000
_diffrn_orient_matrix_UB_21 0.0484514000
_diffrn_orient_matrix_UB_22 -0.1649265000
_diffrn_orient_matrix_UB_23 0.0278075000
_diffrn_orient_matrix_UB_31 0.0766748000
_diffrn_orient_matrix_UB_32 0.0983054000
_diffrn_orient_matrix_UB_33 0.0629219000
_diffrn_radiation_monochromator mirror
_diffrn_radiation_probe x-ray
_diffrn_radiation_type CuK\a
_diffrn_radiation_wavelength 1.54184
_diffrn_reflns_av_R_equivalents 0.0405
_diffrn_reflns_av_unetI/netI 0.0509
_diffrn_reflns_Laue_measured_fraction_full 0.998
_diffrn_reflns_Laue_measured_fraction_max 0.988
_diffrn_reflns_limit_h_max 19
_diffrn_reflns_limit_h_min -15
_diffrn_reflns_limit_k_max 9
_diffrn_reflns_limit_k_min -7
_diffrn_reflns_limit_l_max 12
_diffrn_reflns_limit_l_min -10
_diffrn_reflns_number 6647
_diffrn_reflns_point_group_measured_fraction_full 0.998
_diffrn_reflns_point_group_measured_fraction_max 0.988
_diffrn_reflns_theta_full 67.684
_diffrn_reflns_theta_max 70.960
_diffrn_reflns_theta_min 5.652
_diffrn_source 'sealed X-ray tube'
_diffrn_source_type 'Enhance Ultra (Cu) X-ray Source'
_exptl_absorpt_coefficient_mu 3.948
_exptl_absorpt_correction_T_max 1.00000
_exptl_absorpt_correction_T_min 0.87411
_exptl_absorpt_correction_type multi-scan
_exptl_absorpt_process_details
;
CrysAlisPro, Agilent Technologies,
Version 1.171.37.34i (release 04-08-2014 CrysAlis171 .NET)
(compiled Aug  4 2014,14:34:23)
Empirical absorption correction using spherical harmonics,
 implemented in SCALE3 ABSPACK scaling algorithm.
Empirical absorption correction using spherical harmonics,
 implemented in SCALE3 ABSPACK scaling algorithm.
;
_exptl_crystal_colour 'dark orange'
_exptl_crystal_colour_modifier dark
_exptl_crystal_colour_primary orange
_exptl_crystal_density_diffrn 1.722
_exptl_crystal_description hexagonal
_exptl_crystal_F_000 680
_exptl_crystal_size_max 0.15
_exptl_crystal_size_mid 0.15
_exptl_crystal_size_min 0.03
_refine_diff_density_max 0.574
_refine_diff_density_min -0.386
_refine_diff_density_rms 0.071
_refine_ls_extinction_method none
_refine_ls_goodness_of_fit_ref 1.035
_refine_ls_hydrogen_treatment constr
_refine_ls_matrix_type full
_refine_ls_number_parameters 181
_refine_ls_number_reflns 2480
_refine_ls_number_restraints 0
_refine_ls_restrained_S_all 1.035
_refine_ls_R_factor_all 0.0488
_refine_ls_R_factor_gt 0.0356
_refine_ls_shift/su_max 0.000
_refine_ls_shift/su_mean 0.000
_refine_ls_structure_factor_coef Fsqd
_refine_ls_weighting_details 'w=1/[\s^2^(Fo^2^)+(0.0442P)^2^+0.0632P] where P=(Fo^2^+2Fc^2^)/3'
_refine_ls_weighting_scheme calc
_refine_ls_wR_factor_gt 0.0866
_refine_ls_wR_factor_ref 0.0955
_reflns_Friedel_coverage 0.000
_reflns_number_gt 2000
_reflns_number_total 2480
_reflns_threshold_expression 'I > 2\s(I)'
_cod_data_source_file c6ce01339b2.cif
_cod_data_source_block cuscn557_hex
_cod_depositor_comments 'Adding full bibliography for 7226207--7226210.cif.'
_cod_original_cell_volume 1299.48(10)
_cod_database_code 7226209
_chemical_oxdiff_formula 'C30 H24 N4 O2 S1 P1 Cu1'
_shelx_space_group_comment
;
The symmetry employed for this shelxl refinement is uniquely defined
by the following loop, which should always be used as a source of
symmetry information in preference to the above space-group names.
They are only intended as comments.
;
_reflns_odcompleteness_completeness 99.72
_reflns_odcompleteness_iscentric 1
_reflns_odcompleteness_theta 66.97
_olex2_refinement_description
;
1. Fixed Uiso
 At 1.2 times of:
  All C(H) groups, All N(H) groups
2.a Aromatic/amide H refined with riding coordinates:
 N3(H3), C1(H1), C2(H2), C3(H3A), C4(H4), C6(H6), C9(H9), C10(H10), C11(H11)
;
_shelx_shelxl_version_number 2014/7
_olex2_submission_special_instructions 'No special instructions were received'

loop_
_space_group_symop_operation_xyz
'x, y, z'
'-x, y+1/2, -z+1/2'
'-x, -y, -z'
'x, -y-1/2, z-1/2'

loop_
_atom_site_label
_atom_site_type_symbol
_atom_site_fract_x
_atom_site_fract_y
_atom_site_fract_z
_atom_site_U_iso_or_equiv
_atom_site_adp_type
_atom_site_occupancy
_atom_site_site_symmetry_order
_atom_site_calc_flag
_atom_site_refinement_flags_posn
Cu1 Cu 0.80092(3) 0.32620(5) 0.22590(4) 0.02896(14) Uani 1 1 d .
S1 S 0.83249(5) 0.44373(9) 0.67184(6) 0.02917(17) Uani 1 1 d .
O1 O 0.61640(13) 0.2329(3) 0.2456(2) 0.0340(5) Uani 1 1 d .
O2 O 0.45645(13) 0.1139(3) 0.1707(2) 0.0349(5) Uani 1 1 d .
N1 N 0.87037(15) 0.4996(3) 0.1231(2) 0.0260(5) Uani 1 1 d .
N2 N 0.70938(14) 0.4013(3) 0.0746(2) 0.0241(5) Uani 1 1 d .
N3 N 0.63115(14) 0.3319(3) 0.0414(2) 0.0281(5) Uani 1 1 d .
H3 H 0.6088 0.3374 -0.0390 0.034 Uiso 1 1 calc R
N4 N 0.80970(15) 0.3833(3) 0.4050(2) 0.0269(5) Uani 1 1 d .
C1 C 0.94805(18) 0.5610(4) 0.1562(3) 0.0278(6) Uani 1 1 d .
H1 H 0.9794 0.5166 0.2304 0.033 Uiso 1 1 calc R
C2 C 0.98505(18) 0.6863(4) 0.0872(3) 0.0317(6) Uani 1 1 d .
H2 H 1.0403 0.7277 0.1141 0.038 Uiso 1 1 calc R
C3 C 0.9401(2) 0.7496(4) -0.0213(3) 0.0330(6) Uani 1 1 d .
H3A H 0.9641 0.8355 -0.0703 0.040 Uiso 1 1 calc R
C4 C 0.85960(18) 0.6871(4) -0.0584(3) 0.0284(6) Uani 1 1 d .
H4 H 0.8277 0.7285 -0.1333 0.034 Uiso 1 1 calc R
C5 C 0.82656(17) 0.5618(3) 0.0167(3) 0.0229(5) Uani 1 1 d .
C6 C 0.74158(17) 0.4906(4) -0.0132(3) 0.0259(5) Uani 1 1 d .
H6 H 0.7111 0.5094 -0.0946 0.031 Uiso 1 1 calc R
C7 C 0.58784(17) 0.2542(3) 0.1338(3) 0.0266(5) Uani 1 1 d .
C8 C 0.50146(18) 0.2018(4) 0.0854(3) 0.0279(6) Uani 1 1 d .
C9 C 0.45299(19) 0.2246(4) -0.0270(3) 0.0343(6) Uani 1 1 d .
H9 H 0.4692 0.2819 -0.1016 0.041 Uiso 1 1 calc R
C10 C 0.3735(2) 0.1466(4) -0.0115(3) 0.0377(7) Uani 1 1 d .
H10 H 0.3261 0.1405 -0.0740 0.045 Uiso 1 1 calc R
C11 C 0.3781(2) 0.0829(4) 0.1086(3) 0.0387(7) Uani 1 1 d .
H11 H 0.3332 0.0245 0.1454 0.046 Uiso 1 1 calc R
C12 C 0.81961(16) 0.4084(3) 0.5144(3) 0.0238(5) Uani 1 1 d .

loop_
_atom_site_aniso_label
_atom_site_aniso_U_11
_atom_site_aniso_U_22
_atom_site_aniso_U_33
_atom_site_aniso_U_23
_atom_site_aniso_U_13
_atom_site_aniso_U_12
Cu1 0.0335(2) 0.0335(2) 0.0200(2) -0.00095(16) 0.00308(16) -0.00108(17)
S1 0.0361(4) 0.0310(3) 0.0198(3) -0.0006(2) -0.0011(3) -0.0034(3)
O1 0.0288(10) 0.0459(12) 0.0265(10) -0.0005(9) -0.0026(8) -0.0032(9)
O2 0.0282(10) 0.0442(12) 0.0326(11) 0.0043(9) 0.0035(8) -0.0084(9)
N1 0.0265(11) 0.0301(12) 0.0214(10) -0.0015(9) 0.0032(9) 0.0001(9)
N2 0.0181(10) 0.0275(11) 0.0265(11) -0.0026(9) 0.0012(8) -0.0003(8)
N3 0.0208(11) 0.0376(13) 0.0253(11) -0.0012(9) -0.0020(9) -0.0054(9)
N4 0.0297(12) 0.0298(12) 0.0215(12) -0.0025(9) 0.0034(9) 0.0000(9)
C1 0.0254(13) 0.0335(14) 0.0244(13) -0.0045(11) 0.0002(10) -0.0021(11)
C2 0.0262(14) 0.0356(15) 0.0336(15) -0.0068(12) 0.0042(11) -0.0077(12)
C3 0.0367(16) 0.0277(14) 0.0361(15) -0.0043(12) 0.0115(13) -0.0060(12)
C4 0.0314(14) 0.0272(13) 0.0267(13) 0.0002(11) 0.0032(11) 0.0008(11)
C5 0.0229(12) 0.0241(12) 0.0220(12) -0.0031(10) 0.0040(10) 0.0008(10)
C6 0.0223(12) 0.0302(14) 0.0247(13) -0.0006(10) -0.0004(10) 0.0012(10)
C7 0.0240(13) 0.0282(13) 0.0279(13) -0.0042(11) 0.0035(11) 0.0007(11)
C8 0.0229(13) 0.0321(14) 0.0290(13) -0.0014(11) 0.0036(11) -0.0009(11)
C9 0.0276(14) 0.0419(16) 0.0328(15) 0.0014(13) -0.0014(12) -0.0030(12)
C10 0.0253(14) 0.0442(17) 0.0423(17) -0.0013(14) -0.0052(12) -0.0040(12)
C11 0.0261(14) 0.0401(17) 0.0498(19) -0.0023(14) 0.0017(13) -0.0083(13)
C12 0.0213(12) 0.0244(13) 0.0258(14) 0.0012(10) 0.0027(10) 0.0005(10)

loop_
_atom_type_symbol
_atom_type_description
_atom_type_scat_dispersion_real
_atom_type_scat_dispersion_imag
_atom_type_scat_source
C C 0.0181 0.0091 'International Tables Vol C Tables 4.2.6.8 and 6.1.1.4'
H H 0.0000 0.0000 'International Tables Vol C Tables 4.2.6.8 and 6.1.1.4'
Cu Cu -1.9646 0.5888 'International Tables Vol C Tables 4.2.6.8 and 6.1.1.4'
N N 0.0311 0.0180 'International Tables Vol C Tables 4.2.6.8 and 6.1.1.4'
O O 0.0492 0.0322 'International Tables Vol C Tables 4.2.6.8 and 6.1.1.4'
S S 0.3331 0.5567 'International Tables Vol C Tables 4.2.6.8 and 6.1.1.4'

loop_
_geom_angle_atom_site_label_1
_geom_angle_atom_site_label_2
_geom_angle_atom_site_label_3
_geom_angle
_geom_angle_site_symmetry_3
N1 Cu1 S1 111.59(7) 4_565
N1 Cu1 N2 77.74(9) .
N2 Cu1 S1 103.41(6) 4_565
N4 Cu1 S1 117.54(8) 4_565
N4 Cu1 N1 109.44(10) .
N4 Cu1 N2 130.04(10) .
C12 S1 Cu1 93.84(10) 4_566
C11 O2 C8 106.3(2) .
C1 N1 Cu1 127.7(2) .
C1 N1 C5 118.2(2) .
C5 N1 Cu1 113.94(18) .
N3 N2 Cu1 127.79(18) .
C6 N2 Cu1 113.36(18) .
C6 N2 N3 116.1(2) .
N2 N3 H3 120.2 .
C7 N3 N2 119.6(2) .
C7 N3 H3 120.2 .
C12 N4 Cu1 174.8(2) .
N1 C1 H1 118.5 .
N1 C1 C2 123.0(3) .
C2 C1 H1 118.5 .
C1 C2 H2 120.7 .
C3 C2 C1 118.6(3) .
C3 C2 H2 120.7 .
C2 C3 H3A 120.2 .
C2 C3 C4 119.5(3) .
C4 C3 H3A 120.2 .
C3 C4 H4 120.8 .
C3 C4 C5 118.4(3) .
C5 C4 H4 120.8 .
N1 C5 C4 122.2(2) .
N1 C5 C6 115.4(2) .
C4 C5 C6 122.3(3) .
N2 C6 C5 117.9(2) .
N2 C6 H6 121.1 .
C5 C6 H6 121.1 .
O1 C7 N3 124.2(3) .
O1 C7 C8 123.1(3) .
N3 C7 C8 112.7(2) .
O2 C8 C7 115.8(2) .
C9 C8 O2 110.0(3) .
C9 C8 C7 134.3(3) .
C8 C9 H9 126.7 .
C8 C9 C10 106.6(3) .
C10 C9 H9 126.7 .
C9 C10 H10 126.7 .
C11 C10 C9 106.7(3) .
C11 C10 H10 126.7 .
O2 C11 H11 124.7 .
C10 C11 O2 110.5(3) .
C10 C11 H11 124.7 .
N4 C12 S1 179.2(3) .

loop_
_geom_bond_atom_site_label_1
_geom_bond_atom_site_label_2
_geom_bond_distance
_geom_bond_site_symmetry_2
Cu1 S1 2.2972(8) 4_565
Cu1 N1 2.105(2) .
Cu1 N2 2.131(2) .
Cu1 N4 1.906(2) .
S1 Cu1 2.2972(8) 4_566
S1 C12 1.653(3) .
O1 C7 1.222(4) .
O2 C8 1.368(3) .
O2 C11 1.366(4) .
N1 C1 1.335(4) .
N1 C5 1.350(4) .
N2 N3 1.368(3) .
N2 C6 1.290(4) .
N3 H3 0.8800 .
N3 C7 1.366(4) .
N4 C12 1.151(4) .
C1 H1 0.9500 .
C1 C2 1.386(4) .
C2 H2 0.9500 .
C2 C3 1.378(5) .
C3 H3A 0.9500 .
C3 C4 1.387(4) .
C4 H4 0.9500 .
C4 C5 1.394(4) .
C5 C6 1.462(4) .
C6 H6 0.9500 .
C7 C8 1.471(4) .
C8 C9 1.354(4) .
C9 H9 0.9500 .
C9 C10 1.415(4) .
C10 H10 0.9500 .
C10 C11 1.342(5) .
C11 H11 0.9500 .

loop_
_geom_torsion_atom_site_label_1
_geom_torsion_atom_site_label_2
_geom_torsion_atom_site_label_3
_geom_torsion_atom_site_label_4
_geom_torsion
Cu1 N1 C1 C2 -174.0(2)
Cu1 N1 C5 C4 175.2(2)
Cu1 N1 C5 C6 -3.9(3)
Cu1 N2 N3 C7 28.6(3)
Cu1 N2 C6 C5 -14.9(3)
O1 C7 C8 O2 -5.3(4)
O1 C7 C8 C9 172.4(3)
O2 C8 C9 C10 -0.2(4)
N1 C1 C2 C3 -0.7(4)
N1 C5 C6 N2 12.9(4)
N2 N3 C7 O1 -4.4(4)
N2 N3 C7 C8 174.1(2)
N3 N2 C6 C5 -177.7(2)
N3 C7 C8 O2 176.1(2)
N3 C7 C8 C9 -6.1(5)
C1 N1 C5 C4 -0.2(4)
C1 N1 C5 C6 -179.3(2)
C1 C2 C3 C4 0.0(4)
C2 C3 C4 C5 0.4(4)
C3 C4 C5 N1 -0.3(4)
C3 C4 C5 C6 178.7(3)
C4 C5 C6 N2 -166.1(3)
C5 N1 C1 C2 0.7(4)
C6 N2 N3 C7 -171.5(2)
C7 C8 C9 C10 -178.0(3)
C8 O2 C11 C10 0.6(4)
C8 C9 C10 C11 0.5(4)
C9 C10 C11 O2 -0.7(4)
C11 O2 C8 C7 178.0(3)
C11 O2 C8 C9 -0.2(3)
